data_2021033
loop_
_publ_author_name
'Li, Peng-Cheng'
'Zhang, Kou-Lin'

_publ_section_title
;
 A new copper(II) supramolecular coordination polymer and a dinuclear
 compound with multifunctional 2-amino-5-sulfobenzoic acid and flexible
 N-donor ligands: synthesis, structure and characterization
;
_journal_coeditor_code OV3107
_journal_issue 3
_journal_name_full 'Acta Crystallographica Section C'
_journal_page_first
;
;
_journal_paper_doi 10.1107/S2053229618002474
_journal_volume 74
_journal_year 2018
_chemical_formula_iupac '[Cu2 (C7 H5 N1 O5 S1)2 (C14 H14 N4)2 (H2 O1)2], 3H2 O'
_chemical_formula_moiety 'C42 H42 Cu2 N10 O12 S2, 3(H2 O)'
_chemical_formula_sum 'C42 H48 Cu2 N10 O15 S2'
_chemical_formula_weight 1124.10
_chemical_name_systematic
'Bis(\m-2-amino-5-sulfonatobenzoato-\k^2^<i>O</i>^1^:<i>O</i>^1'^)bis{\m-1,2-bis[(1<i>H</i>-imidazol-1-yl)methyl]benzene-\k^2^<i>N</i>^3^:<i>N</i>^3'^}bis[aquacopper(II)] trihydrate'
_space_group_crystal_system monoclinic
_space_group_IT_number 14
_space_group_name_Hall '-P 2ybc'
_space_group_name_H-M_alt 'P 1 21/c 1'
_symmetry_space_group_name_Hall '-P 2ybc'
_symmetry_space_group_name_H-M 'P 1 21/c 1'
_atom_sites_solution_hydrogens mixed
_audit_creation_method SHELXL-2017/1
_cell_angle_alpha 90
_cell_angle_beta 99.905(4)
_cell_angle_gamma 90
_cell_formula_units_Z 4
_cell_length_a 18.787(2)
_cell_length_b 12.0409(12)
_cell_length_c 20.699(2)
_cell_measurement_reflns_used 9870
_cell_measurement_temperature 293(2)
_cell_measurement_theta_max 27.3689
_cell_measurement_theta_min 2.1659
_cell_volume 4612.6(8)
_computing_cell_refinement
;
SMART (Bruker, 2008)
;
_computing_data_collection
;
SMART (Bruker, 2008)
;
_computing_data_reduction
;
SAINT (Bruker, 2008)
;
_computing_molecular_graphics
;
DIAMOND (Brandenburg, 2005)
;
_computing_publication_material
;
Mercury (Macrae <i>et al.</i>,  2008)
;
_computing_structure_refinement
;
SHELXL2017 (Sheldrick, 2015b)
;
_computing_structure_solution
;
SHELXS2017 (Sheldrick, 2015a)
;
_diffrn_ambient_temperature 293(2)
_diffrn_measured_fraction_theta_full 0.997
_diffrn_measured_fraction_theta_max 0.991
_diffrn_measurement_device_type 'CCD area detector'
_diffrn_measurement_method 'phi and omega scans'
_diffrn_radiation_type MoK\a
_diffrn_radiation_wavelength 0.71073
_diffrn_reflns_av_R_equivalents 0.0396
_diffrn_reflns_limit_h_max 22
_diffrn_reflns_limit_h_min -24
_diffrn_reflns_limit_k_max 15
_diffrn_reflns_limit_k_min -15
_diffrn_reflns_limit_l_max 26
_diffrn_reflns_limit_l_min -22
_diffrn_reflns_number 47208
_diffrn_reflns_theta_full 25.242
_diffrn_reflns_theta_max 27.537
_diffrn_reflns_theta_min 2.018
_exptl_absorpt_coefficient_mu 1.094
_exptl_absorpt_correction_T_max 0.786
_exptl_absorpt_correction_T_min 0.760
_exptl_absorpt_correction_type empirical
_exptl_absorpt_process_details
;
(SADABS; Bruker, 2008)
;
_exptl_crystal_colour green
_exptl_crystal_density_diffrn 1.619
_exptl_crystal_description massive
_exptl_crystal_F_000 2320
_exptl_crystal_size_max 0.26
_exptl_crystal_size_mid 0.25
_exptl_crystal_size_min 0.22
_refine_diff_density_max 0.741
_refine_diff_density_min -0.785
_refine_ls_extinction_method none
_refine_ls_goodness_of_fit_ref 1.028
_refine_ls_hydrogen_treatment constr
_refine_ls_matrix_type full
_refine_ls_number_parameters 640
_refine_ls_number_reflns 10554
_refine_ls_number_restraints 0
_refine_ls_restrained_S_all 1.028
_refine_ls_R_factor_all 0.0759
_refine_ls_R_factor_gt 0.0447
_refine_ls_shift/su_max 0.002
_refine_ls_shift/su_mean 0.000
_refine_ls_structure_factor_coef Fsqd
_refine_ls_weighting_details 'w=1/[\s^2^(Fo^2^)+(0.0587P)^2^+3.4892P] where P=(Fo^2^+2Fc^2^)/3'
_refine_ls_weighting_scheme calc
_refine_ls_wR_factor_gt 0.1082
_refine_ls_wR_factor_ref 0.1212
_reflns_number_gt 7450
_reflns_number_total 10554
_reflns_threshold_expression 'I > 2\s(I)'
_cod_data_source_file ov3107sup1.cif
_cod_data_source_block 002
_cod_database_code 2021033
_shelx_space_group_comment
;
The symmetry employed for this shelxl refinement is uniquely defined
by the following loop, which should always be used as a source of
symmetry information in preference to the above space-group names.
They are only intended as comments.
;

loop_
_space_group_symop_operation_xyz
'x, y, z'
'-x, y+1/2, -z+1/2'
'-x, -y, -z'
'x, -y-1/2, z-1/2'

loop_
_atom_site_type_symbol
_atom_site_label
_atom_site_fract_x
_atom_site_fract_y
_atom_site_fract_z
_atom_site_U_iso_or_equiv
_atom_site_adp_type
_atom_site_calc_flag
_atom_site_occupancy
C C1 0.86921(13) 1.1781(2) 1.12680(13) 0.0255(6) Uani d 1
C C2 0.89216(15) 1.1639(2) 1.19508(14) 0.0310(6) Uani d 1
C C3 0.91954(17) 1.2574(2) 1.23217(14) 0.0370(7) Uani d 1
H H3 0.935213 1.249487 1.277055 0.044 Uiso calc 1
C C4 0.92371(16) 1.3593(2) 1.20401(14) 0.0352(7) Uani d 1
H H4 0.941930 1.419394 1.229870 0.042 Uiso calc 1
C C5 0.90099(14) 1.3737(2) 1.13720(14) 0.0289(6) Uani d 1
C C6 0.87424(14) 1.2832(2) 1.09968(13) 0.0268(6) Uani d 1
H H6 0.859071 1.292770 1.054837 0.032 Uiso calc 1
C C7 0.83654(14) 1.0871(2) 1.08145(14) 0.0276(6) Uani d 1
C C8 0.67367(15) 1.2209(2) 1.00930(14) 0.0304(6) Uani d 1
H H8 0.713774 1.232767 1.041736 0.037 Uiso calc 1
C C9 0.56369(16) 1.2236(3) 0.95644(16) 0.0411(8) Uani d 1
H H9 0.514309 1.236385 0.944954 0.049 Uiso calc 1
C C10 0.60638(16) 1.1720(3) 0.91948(16) 0.0409(8) Uani d 1
H H10 0.591092 1.142680 0.877843 0.049 Uiso calc 1
C C11 0.58234(17) 1.3181(3) 1.06622(15) 0.0404(7) Uani d 1
H H11A 0.537096 1.287362 1.074633 0.049 Uiso calc 1
H H11B 0.573178 1.393930 1.051223 0.049 Uiso calc 1
C C12 0.63549(15) 1.3194(2) 1.12894(14) 0.0311(6) Uani d 1
C C13 0.63425(15) 1.2414(2) 1.17913(14) 0.0299(6) Uani d 1
C C14 0.68443(17) 1.2496(3) 1.23635(15) 0.0399(7) Uani d 1
H H14 0.683355 1.198565 1.269894 0.048 Uiso calc 1
C C15 0.73598(18) 1.3323(3) 1.24437(17) 0.0478(9) Uani d 1
H H15 0.769723 1.336213 1.282854 0.057 Uiso calc 1
C C16 0.73737(18) 1.4086(3) 1.19554(18) 0.0478(9) Uani d 1
H H16 0.772209 1.464242 1.200826 0.057 Uiso calc 1
C C17 0.68722(17) 1.4030(2) 1.13858(17) 0.0410(8) Uani d 1
H H17 0.688020 1.456112 1.106068 0.049 Uiso calc 1
C C18 0.58280(17) 1.1449(2) 1.17130(16) 0.0374(7) Uani d 1
H H18A 0.580889 1.112848 1.213962 0.045 Uiso calc 1
H H18B 0.534708 1.170705 1.152758 0.045 Uiso calc 1
C C19 0.67366(15) 1.0339(2) 1.12209(14) 0.0305(6) Uani d 1
H H19 0.714405 1.067703 1.145944 0.037 Uiso calc 1
C C20 0.60505(18) 0.9284(3) 1.05549(19) 0.0530(9) Uani d 1
H H20 0.589058 0.874851 1.023952 0.064 Uiso calc 1
C C21 0.56216(18) 0.9921(3) 1.0862(2) 0.0534(10) Uani d 1
H H21 0.511952 0.990316 1.079787 0.064 Uiso calc 1
C C22 0.62813(13) 0.8210(2) 0.85464(12) 0.0226(5) Uani d 1
C C23 0.59604(13) 0.8469(2) 0.78963(13) 0.0251(6) Uani d 1
C C24 0.55254(15) 0.7649(2) 0.75305(14) 0.0306(6) Uani d 1
H H24 0.529988 0.781028 0.710493 0.037 Uiso calc 1
C C25 0.54288(15) 0.6625(2) 0.77875(14) 0.0311(6) Uani d 1
H H25 0.514751 0.609797 0.753280 0.037 Uiso calc 1
C C26 0.57492(14) 0.6365(2) 0.84301(13) 0.0238(6) Uani d 1
C C27 0.61649(13) 0.7152(2) 0.87949(12) 0.0240(6) Uani d 1
H H27 0.637769 0.698064 0.922273 0.029 Uiso calc 1
C C28 0.67575(13) 0.8989(2) 0.89909(13) 0.0254(6) Uani d 1
C C29 0.83651(16) 0.9462(2) 0.85162(14) 0.0338(7) Uani d 1
H H29 0.794516 0.904689 0.840112 0.041 Uiso calc 1
C C30 0.94817(17) 1.0011(3) 0.85936(17) 0.0450(8) Uani d 1
H H30 0.996583 1.005622 0.855163 0.054 Uiso calc 1
C C31 0.91083(17) 1.0739(3) 0.89097(16) 0.0424(8) Uani d 1
H H31 0.929891 1.137976 0.912397 0.051 Uiso calc 1
C C32 0.91608(19) 0.8209(3) 0.79701(17) 0.0466(8) Uani d 1
H H32A 0.960500 0.786786 0.818919 0.056 Uiso calc 1
H H32B 0.923278 0.844160 0.753724 0.056 Uiso calc 1
C C33 0.85592(17) 0.7372(2) 0.79038(15) 0.0367(7) Uani d 1
C C34 0.85259(18) 0.6550(2) 0.83744(15) 0.0387(7) Uani d 1
C C35 0.7930(2) 0.5842(3) 0.8290(2) 0.0570(11) Uani d 1
H H35 0.790228 0.528318 0.859442 0.068 Uiso calc 1
C C36 0.7379(2) 0.5962(3) 0.7756(2) 0.0629(12) Uani d 1
H H36 0.697933 0.549467 0.770907 0.075 Uiso calc 1
C C37 0.7423(2) 0.6761(4) 0.7303(2) 0.0623(11) Uani d 1
H H37 0.705318 0.683986 0.694401 0.075 Uiso calc 1
C C38 0.8008(2) 0.7447(3) 0.73715(16) 0.0512(9) Uani d 1
H H38 0.803566 0.798028 0.705169 0.061 Uiso calc 1
C C39 0.9083(2) 0.6439(3) 0.89827(17) 0.0543(10) Uani d 1
H H39A 0.905487 0.570026 0.916394 0.065 Uiso calc 1
H H39B 0.956022 0.652921 0.887137 0.065 Uiso calc 1
C C40 0.83550(17) 0.7487(3) 0.96783(15) 0.0388(7) Uani d 1
H H40 0.792528 0.711141 0.953130 0.047 Uiso calc 1
C C41 0.91219(18) 0.8623(4) 1.01778(19) 0.0591(10) Uani d 1
H H41 0.933123 0.919071 1.045063 0.071 Uiso calc 1
C C42 0.94700(18) 0.7993(4) 0.97891(18) 0.0591(11) Uani d 1
H H42 0.995299 0.804840 0.974474 0.071 Uiso calc 1
Cu Cu1 0.75935(2) 1.10477(3) 0.92216(2) 0.02946(10) Uani d 1
Cu Cu2 0.76041(2) 0.89423(3) 1.04557(2) 0.03086(10) Uani d 1
N N1 0.67600(12) 1.16985(19) 0.95330(11) 0.0303(5) Uani d 1
N N2 0.60666(12) 1.25333(18) 1.01373(11) 0.0280(5) Uani d 1
N N3 0.60573(12) 1.05910(19) 1.12809(12) 0.0308(5) Uani d 1
N N4 0.67560(12) 0.95488(19) 1.07792(12) 0.0315(5) Uani d 1
N N5 0.89258(17) 1.0633(2) 1.22539(13) 0.0556(8) Uani d 1
H H5A 0.909419 1.057533 1.266594 0.083 Uiso calc 1
H H5B 0.876020 1.005605 1.203290 0.083 Uiso calc 1
N N6 0.84047(12) 1.03843(19) 0.88643(11) 0.0300(5) Uani d 1
N N7 0.89982(13) 0.91953(19) 0.83485(12) 0.0331(5) Uani d 1
N N8 0.89774(14) 0.7268(2) 0.94779(12) 0.0394(6) Uani d 1
N N9 0.84222(13) 0.8300(2) 1.01092(12) 0.0352(6) Uani d 1
N N10 0.60322(15) 0.9475(2) 0.76169(13) 0.0438(7) Uani d 1
H H10A 0.628242 0.998879 0.783815 0.066 Uiso calc 1
H H10B 0.582729 0.959763 0.721891 0.066 Uiso calc 1
O O1 0.82157(12) 1.10717(17) 1.02207(10) 0.0412(5) Uani d 1
O O2 0.82486(10) 0.99374(16) 1.10700(10) 0.0338(5) Uani d 1
O O3 0.95690(18) 1.5696(2) 1.14177(14) 0.0776(9) Uani d 1
O O4 0.92283(17) 1.4881(2) 1.03698(13) 0.0711(8) Uani d 1
O O5 0.83108(16) 1.5489(2) 1.0933(2) 0.1032(13) Uani d 1
O O6 0.69428(10) 0.98941(15) 0.87518(10) 0.0325(5) Uani d 1
O O7 0.69515(11) 0.86864(17) 0.95701(10) 0.0389(5) Uani d 1
O O8 0.60268(11) 0.50267(16) 0.94180(10) 0.0367(5) Uani d 1
O O9 0.59960(13) 0.42735(17) 0.83275(11) 0.0458(6) Uani d 1
O O10 0.48886(10) 0.48052(17) 0.86896(10) 0.0365(5) Uani d 1
O O1W 0.79382(11) 1.26356(16) 0.90347(11) 0.0423(5) Uani d 1
H H1WA 0.835856 1.281786 0.896402 0.064 Uiso d 1
H H1WB 0.774556 1.323006 0.914712 0.064 Uiso d 1
O O2W 0.73288(11) 0.72419(17) 1.07575(11) 0.0450(6) Uani d 1
H H2WA 0.765890 0.676170 1.078457 0.067 Uiso d 1
H H2WB 0.691840 0.694270 1.073588 0.067 Uiso d 1
O O3W 0.59312(11) 0.86211(18) 0.54928(11) 0.0443(5) Uani d 1
H H3WA 0.593378 0.896440 0.513372 0.067 Uiso d 1
H H3WB 0.567508 0.900150 0.571012 0.067 Uiso d 1
O O4W 0.92969(14) 0.3521(2) 0.92691(17) 0.0766(9) Uani d 1
H H4WA 0.936966 0.396368 0.958965 0.115 Uiso d 1
H H4WB 0.957416 0.361618 0.899315 0.115 Uiso d 1
O O5W 0.75022(13) 0.4449(2) 0.96529(13) 0.0649(7) Uani d 1
H H5WA 0.778876 0.480819 0.993893 0.097 Uiso d 1
H H5WB 0.707926 0.471069 0.964603 0.097 Uiso d 1
S S1 0.90347(4) 1.50651(6) 1.10037(4) 0.03859(19) Uani d 1
S S2 0.56619(4) 0.50074(5) 0.87364(3) 0.02652(15) Uani d 1

loop_
_atom_site_aniso_label
_atom_site_aniso_U_11
_atom_site_aniso_U_22
_atom_site_aniso_U_33
_atom_site_aniso_U_12
_atom_site_aniso_U_13
_atom_site_aniso_U_23
C1 0.0207(13) 0.0282(14) 0.0275(14) 0.0004(11) 0.0042(11) -0.0021(11)
C2 0.0343(16) 0.0310(16) 0.0282(15) -0.0025(12) 0.0068(12) 0.0004(12)
C3 0.0491(19) 0.0368(17) 0.0242(15) -0.0037(14) 0.0035(13) -0.0055(13)
C4 0.0416(17) 0.0296(16) 0.0338(17) -0.0037(13) 0.0047(13) -0.0089(13)
C5 0.0262(14) 0.0240(14) 0.0371(17) -0.0007(11) 0.0075(12) 0.0004(12)
C6 0.0243(14) 0.0297(15) 0.0266(14) 0.0015(11) 0.0046(11) 0.0016(11)
C7 0.0188(13) 0.0286(15) 0.0350(17) 0.0017(11) 0.0031(11) -0.0074(12)
C8 0.0265(15) 0.0319(15) 0.0321(16) 0.0009(12) 0.0027(12) -0.0023(12)
C9 0.0269(16) 0.0422(18) 0.052(2) 0.0030(13) 0.0003(14) -0.0053(15)
C10 0.0340(17) 0.0453(19) 0.0402(18) 0.0025(14) -0.0026(14) -0.0114(15)
C11 0.0394(17) 0.0425(18) 0.0419(18) 0.0144(14) 0.0140(14) 0.0018(14)
C12 0.0342(16) 0.0291(15) 0.0328(16) 0.0074(12) 0.0135(12) -0.0026(12)
C13 0.0329(15) 0.0263(15) 0.0340(16) 0.0031(11) 0.0152(13) -0.0044(12)
C14 0.050(2) 0.0414(18) 0.0297(16) 0.0048(15) 0.0106(14) -0.0007(14)
C15 0.0432(19) 0.060(2) 0.0393(19) 0.0004(17) 0.0044(15) -0.0160(17)
C16 0.0411(19) 0.045(2) 0.062(2) -0.0107(15) 0.0208(17) -0.0182(17)
C17 0.0487(19) 0.0283(16) 0.052(2) 0.0007(14) 0.0245(16) 0.0007(14)
C18 0.0410(18) 0.0338(16) 0.0423(18) 0.0005(13) 0.0206(14) -0.0040(13)
C19 0.0302(15) 0.0300(15) 0.0312(16) -0.0015(12) 0.0050(12) -0.0031(12)
C20 0.0376(19) 0.050(2) 0.071(3) -0.0089(16) 0.0070(17) -0.0299(19)
C21 0.0290(17) 0.048(2) 0.082(3) -0.0086(15) 0.0076(17) -0.0230(19)
C22 0.0221(13) 0.0220(13) 0.0234(14) -0.0007(10) 0.0031(10) -0.0033(10)
C23 0.0226(13) 0.0261(14) 0.0264(14) -0.0018(11) 0.0037(11) -0.0004(11)
C24 0.0351(16) 0.0315(15) 0.0229(14) -0.0023(12) -0.0013(12) -0.0002(12)
C25 0.0326(15) 0.0287(15) 0.0302(16) -0.0066(12) 0.0005(12) -0.0066(12)
C26 0.0265(14) 0.0206(13) 0.0244(14) -0.0024(10) 0.0052(11) -0.0008(10)
C27 0.0251(13) 0.0259(14) 0.0199(13) -0.0005(11) 0.0007(10) -0.0021(11)
C28 0.0199(13) 0.0248(14) 0.0315(16) -0.0002(11) 0.0044(11) -0.0086(12)
C29 0.0327(16) 0.0329(16) 0.0358(17) -0.0027(13) 0.0055(13) -0.0047(13)
C30 0.0334(17) 0.048(2) 0.053(2) -0.0028(15) 0.0077(15) -0.0066(16)
C31 0.0348(17) 0.0418(18) 0.048(2) -0.0013(14) 0.0002(14) -0.0127(15)
C32 0.055(2) 0.0400(19) 0.051(2) 0.0001(15) 0.0270(17) -0.0104(15)
C33 0.0500(19) 0.0273(15) 0.0353(17) 0.0052(13) 0.0147(14) -0.0090(13)
C34 0.055(2) 0.0279(16) 0.0376(18) 0.0099(14) 0.0193(15) -0.0053(13)
C35 0.086(3) 0.0355(19) 0.062(3) -0.0043(18) 0.047(2) -0.0078(17)
C36 0.059(2) 0.063(3) 0.073(3) -0.019(2) 0.028(2) -0.037(2)
C37 0.063(3) 0.069(3) 0.052(2) 0.000(2) 0.0006(19) -0.024(2)
C38 0.075(3) 0.045(2) 0.0327(18) 0.0037(18) 0.0080(17) -0.0064(15)
C39 0.070(2) 0.052(2) 0.043(2) 0.0326(19) 0.0159(18) 0.0020(17)
C40 0.0409(18) 0.0384(18) 0.0379(18) 0.0023(14) 0.0089(14) -0.0045(14)
C41 0.0330(19) 0.079(3) 0.062(2) 0.0029(18) -0.0015(17) -0.026(2)
C42 0.0308(18) 0.086(3) 0.060(2) 0.0115(18) 0.0043(16) -0.016(2)
Cu1 0.02727(19) 0.02813(19) 0.0329(2) -0.00299(14) 0.00486(14) -0.00800(14)
Cu2 0.02895(19) 0.0310(2) 0.0318(2) -0.00243(14) 0.00273(14) -0.01002(15)
N1 0.0291(12) 0.0287(13) 0.0334(13) -0.0015(10) 0.0062(10) -0.0058(10)
N2 0.0286(12) 0.0249(12) 0.0312(13) 0.0032(9) 0.0071(10) 0.0021(10)
N3 0.0304(13) 0.0256(12) 0.0384(14) -0.0046(10) 0.0114(11) -0.0028(10)
N4 0.0315(13) 0.0263(12) 0.0362(14) -0.0008(10) 0.0045(10) -0.0040(10)
N5 0.093(2) 0.0365(16) 0.0312(15) -0.0182(15) -0.0053(15) 0.0069(13)
N6 0.0313(13) 0.0273(12) 0.0310(13) -0.0003(10) 0.0037(10) -0.0045(10)
N7 0.0339(13) 0.0293(13) 0.0376(14) 0.0000(10) 0.0106(11) -0.0040(11)
N8 0.0411(15) 0.0438(15) 0.0343(14) 0.0155(12) 0.0089(12) 0.0016(12)
N9 0.0331(14) 0.0389(14) 0.0334(14) 0.0021(11) 0.0048(11) -0.0055(11)
N10 0.0593(18) 0.0314(14) 0.0350(15) -0.0130(12) -0.0081(12) 0.0091(12)
O1 0.0485(13) 0.0407(12) 0.0288(12) 0.0030(10) -0.0085(10) -0.0052(9)
O2 0.0360(11) 0.0279(11) 0.0365(11) -0.0091(8) 0.0037(9) -0.0071(9)
O3 0.115(2) 0.0479(16) 0.0631(18) -0.0438(16) -0.0038(16) 0.0023(14)
O4 0.119(2) 0.0461(15) 0.0514(16) -0.0130(15) 0.0235(16) 0.0113(12)
O5 0.0651(19) 0.0551(18) 0.203(4) 0.0305(15) 0.063(2) 0.062(2)
O6 0.0333(11) 0.0239(10) 0.0396(12) -0.0084(8) 0.0043(9) -0.0069(8)
O7 0.0428(12) 0.0390(12) 0.0293(12) -0.0060(9) -0.0099(9) -0.0067(9)
O8 0.0459(12) 0.0323(11) 0.0292(11) -0.0011(9) -0.0010(9) 0.0036(9)
O9 0.0651(15) 0.0294(11) 0.0496(14) 0.0044(10) 0.0285(12) -0.0065(10)
O10 0.0345(11) 0.0374(12) 0.0381(12) -0.0108(9) 0.0075(9) 0.0014(9)
O1W 0.0405(12) 0.0263(11) 0.0638(15) -0.0040(9) 0.0191(11) 0.0002(10)
O2W 0.0388(12) 0.0294(11) 0.0664(16) 0.0031(9) 0.0083(11) 0.0099(11)
O3W 0.0471(13) 0.0387(12) 0.0506(14) 0.0072(10) 0.0179(11) 0.0019(10)
O4W 0.0516(16) 0.0498(16) 0.129(3) -0.0148(13) 0.0174(16) -0.0197(17)
O5W 0.0490(15) 0.0685(18) 0.0744(18) 0.0122(13) 0.0023(13) -0.0154(15)
S1 0.0394(4) 0.0249(4) 0.0533(5) -0.0010(3) 0.0132(4) 0.0048(3)
S2 0.0332(4) 0.0214(3) 0.0258(3) -0.0034(3) 0.0073(3) -0.0025(3)

loop_
_atom_type_symbol
_atom_type_description
_atom_type_scat_dispersion_real
_atom_type_scat_dispersion_imag
_atom_type_scat_source
C C 0.0033 0.0016 'International Tables Vol C Tables 4.2.6.8 and 6.1.1.4'
H H 0.0000 0.0000 'International Tables Vol C Tables 4.2.6.8 and 6.1.1.4'
Cu Cu 0.3201 1.2651 'International Tables Vol C Tables 4.2.6.8 and 6.1.1.4'
N N 0.0061 0.0033 'International Tables Vol C Tables 4.2.6.8 and 6.1.1.4'
O O 0.0106 0.0060 'International Tables Vol C Tables 4.2.6.8 and 6.1.1.4'
S S 0.1246 0.1234 'International Tables Vol C Tables 4.2.6.8 and 6.1.1.4'

loop_
_geom_angle_atom_site_label_1
_geom_angle_atom_site_label_2
_geom_angle_atom_site_label_3
_geom_angle
_geom_angle_publ_flag
C6 C1 C2 118.8(2) ?
C6 C1 C7 117.3(2) ?
C2 C1 C7 123.8(2) ?
N5 C2 C3 119.1(3) ?
N5 C2 C1 122.9(3) ?
C3 C2 C1 117.9(3) ?
C4 C3 C2 121.8(3) ?
C4 C3 H3 119.1 ?
C2 C3 H3 119.1 ?
C3 C4 C5 120.5(3) ?
C3 C4 H4 119.7 ?
C5 C4 H4 119.7 ?
C6 C5 C4 118.8(3) ?
C6 C5 S1 120.2(2) ?
C4 C5 S1 121.0(2) ?
C5 C6 C1 122.2(3) ?
C5 C6 H6 118.9 ?
C1 C6 H6 118.9 ?
O1 C7 O2 123.9(3) ?
O1 C7 C1 118.4(3) ?
O2 C7 C1 117.6(2) ?
N1 C8 N2 111.8(2) ?
N1 C8 H8 124.1 ?
N2 C8 H8 124.1 ?
C10 C9 N2 107.0(3) ?
C10 C9 H9 126.5 ?
N2 C9 H9 126.5 ?
C9 C10 N1 109.0(3) ?
C9 C10 H10 125.5 ?
N1 C10 H10 125.5 ?
N2 C11 C12 113.6(2) ?
N2 C11 H11A 108.8 ?
C12 C11 H11A 108.8 ?
N2 C11 H11B 108.8 ?
C12 C11 H11B 108.8 ?
H11A C11 H11B 107.7 ?
C17 C12 C13 118.6(3) ?
C17 C12 C11 118.6(3) ?
C13 C12 C11 122.8(3) ?
C14 C13 C12 119.3(3) ?
C14 C13 C18 118.6(3) ?
C12 C13 C18 122.0(3) ?
C15 C14 C13 121.0(3) ?
C15 C14 H14 119.5 ?
C13 C14 H14 119.5 ?
C16 C15 C14 119.8(3) ?
C16 C15 H15 120.1 ?
C14 C15 H15 120.1 ?
C15 C16 C17 120.1(3) ?
C15 C16 H16 119.9 ?
C17 C16 H16 119.9 ?
C16 C17 C12 121.1(3) ?
C16 C17 H17 119.5 ?
C12 C17 H17 119.5 ?
N3 C18 C13 110.9(2) ?
N3 C18 H18A 109.5 ?
C13 C18 H18A 109.5 ?
N3 C18 H18B 109.5 ?
C13 C18 H18B 109.5 ?
H18A C18 H18B 108.0 ?
N4 C19 N3 111.5(2) ?
N4 C19 H19 124.2 ?
N3 C19 H19 124.2 ?
C21 C20 N4 109.3(3) ?
C21 C20 H20 125.3 ?
N4 C20 H20 125.3 ?
C20 C21 N3 107.3(3) ?
C20 C21 H21 126.4 ?
N3 C21 H21 126.4 ?
C27 C22 C23 118.8(2) ?
C27 C22 C28 117.2(2) ?
C23 C22 C28 124.0(2) ?
N10 C23 C22 123.0(2) ?
N10 C23 C24 119.0(2) ?
C22 C23 C24 117.9(2) ?
C25 C24 C23 121.6(3) ?
C25 C24 H24 119.2 ?
C23 C24 H24 119.2 ?
C24 C25 C26 120.6(2) ?
C24 C25 H25 119.7 ?
C26 C25 H25 119.7 ?
C27 C26 C25 118.7(2) ?
C27 C26 S2 121.4(2) ?
C25 C26 S2 119.8(2) ?
C26 C27 C22 122.4(2) ?
C26 C27 H27 118.8 ?
C22 C27 H27 118.8 ?
O7 C28 O6 124.8(2) ?
O7 C28 C22 116.9(2) ?
O6 C28 C22 118.2(2) ?
N6 C29 N7 112.1(3) ?
N6 C29 H29 124.0 ?
N7 C29 H29 124.0 ?
C31 C30 N7 106.0(3) ?
C31 C30 H30 127.0 ?
N7 C30 H30 127.0 ?
C30 C31 N6 109.6(3) ?
C30 C31 H31 125.2 ?
N6 C31 H31 125.2 ?
N7 C32 C33 111.4(2) ?
N7 C32 H32A 109.3 ?
C33 C32 H32A 109.3 ?
N7 C32 H32B 109.3 ?
C33 C32 H32B 109.3 ?
H32A C32 H32B 108.0 ?
C38 C33 C34 119.1(3) ?
C38 C33 C32 118.6(3) ?
C34 C33 C32 122.3(3) ?
C35 C34 C33 118.5(3) ?
C35 C34 C39 118.7(3) ?
C33 C34 C39 122.7(3) ?
C36 C35 C34 120.7(3) ?
C36 C35 H35 119.7 ?
C34 C35 H35 119.7 ?
C37 C36 C35 120.0(4) ?
C37 C36 H36 120.0 ?
C35 C36 H36 120.0 ?
C36 C37 C38 120.1(4) ?
C36 C37 H37 120.0 ?
C38 C37 H37 120.0 ?
C37 C38 C33 121.7(4) ?
C37 C38 H38 119.2 ?
C33 C38 H38 119.2 ?
N8 C39 C34 111.6(3) ?
N8 C39 H39A 109.3 ?
C34 C39 H39A 109.3 ?
N8 C39 H39B 109.3 ?
C34 C39 H39B 109.3 ?
H39A C39 H39B 108.0 ?
N9 C40 N8 111.8(3) ?
N9 C40 H40 124.1 ?
N8 C40 H40 124.1 ?
C42 C41 N9 109.7(3) ?
C42 C41 H41 125.2 ?
N9 C41 H41 125.2 ?
N8 C42 C41 106.5(3) ?
N8 C42 H42 126.8 ?
C41 C42 H42 126.8 ?
N1 Cu1 N6 177.19(10) y
N1 Cu1 O6 88.93(9) y
N6 Cu1 O6 89.05(9) y
N1 Cu1 O1W 89.17(9) y
N6 Cu1 O1W 90.99(9) y
O6 Cu1 O1W 137.46(9) y
N1 Cu1 O1 90.63(9) y
N6 Cu1 O1 92.17(9) y
O6 Cu1 O1 130.75(8) y
O1W Cu1 O1 91.77(8) y
N9 Cu2 N4 177.69(10) y
N9 Cu2 O2 92.40(9) y
N4 Cu2 O2 89.91(9) y
N9 Cu2 O7 89.98(9) y
N4 Cu2 O7 88.01(9) y
O2 Cu2 O7 149.89(9) y
N9 Cu2 O2W 88.55(9) y
N4 Cu2 O2W 90.28(9) y
O2 Cu2 O2W 121.16(8) y
O7 Cu2 O2W 88.89(8) y
C8 N1 C10 105.5(2) ?
C8 N1 Cu1 128.70(19) ?
C10 N1 Cu1 125.8(2) ?
C8 N2 C9 106.7(2) ?
C8 N2 C11 128.4(2) ?
C9 N2 C11 124.7(2) ?
C19 N3 C21 106.7(2) ?
C19 N3 C18 126.6(2) ?
C21 N3 C18 126.7(3) ?
C19 N4 C20 105.2(2) ?
C19 N4 Cu2 128.3(2) ?
C20 N4 Cu2 126.3(2) ?
C2 N5 H5A 120.0 ?
C2 N5 H5B 120.0 ?
H5A N5 H5B 120.0 ?
C29 N6 C31 105.2(2) ?
C29 N6 Cu1 124.81(19) ?
C31 N6 Cu1 130.0(2) ?
C29 N7 C30 107.1(2) ?
C29 N7 C32 127.2(3) ?
C30 N7 C32 125.7(3) ?
C40 N8 C42 106.8(3) ?
C40 N8 C39 125.7(3) ?
C42 N8 C39 127.5(3) ?
C40 N9 C41 105.2(3) ?
C40 N9 Cu2 123.4(2) ?
C41 N9 Cu2 131.0(2) ?
C23 N10 H10A 120.0 ?
C23 N10 H10B 120.0 ?
H10A N10 H10B 120.0 ?
C7 O1 Cu1 158.1(2) ?
C7 O2 Cu2 113.13(18) ?
C28 O6 Cu1 126.52(18) ?
C28 O7 Cu2 148.13(19) ?
Cu1 O1W H1WA 126.5 ?
Cu1 O1W H1WB 124.2 ?
H1WA O1W H1WB 106.2 ?
Cu2 O2W H2WA 116.5 ?
Cu2 O2W H2WB 129.1 ?
H2WA O2W H2WB 111.4 ?
H3WA O3W H3WB 106.9 ?
H4WA O4W H4WB 114.3 ?
H5WA O5W H5WB 107.6 ?
O3 S1 O5 115.4(2) ?
O3 S1 O4 111.66(18) ?
O5 S1 O4 110.2(2) ?
O3 S1 C5 106.87(15) ?
O5 S1 C5 105.64(15) ?
O4 S1 C5 106.38(14) ?
O9 S2 O8 113.47(14) ?
O9 S2 O10 112.84(13) ?
O8 S2 O10 111.32(12) ?
O9 S2 C26 106.21(12) ?
O8 S2 C26 105.93(12) ?
O10 S2 C26 106.42(12) ?

loop_
_geom_bond_atom_site_label_1
_geom_bond_atom_site_label_2
_geom_bond_distance
_geom_bond_publ_flag
C1 C6 1.394(4) ?
C1 C2 1.415(4) ?
C1 C7 1.504(4) ?
C2 N5 1.364(4) ?
C2 C3 1.409(4) ?
C3 C4 1.366(4) ?
C3 H3 0.9300 ?
C4 C5 1.386(4) ?
C4 H4 0.9300 ?
C5 C6 1.381(4) ?
C5 S1 1.776(3) ?
C6 H6 0.9300 ?
C7 O1 1.237(3) ?
C7 O2 1.277(3) ?
C8 N1 1.319(4) ?
C8 N2 1.336(3) ?
C8 H8 0.9300 ?
C9 C10 1.351(4) ?
C9 N2 1.363(4) ?
C9 H9 0.9300 ?
C10 N1 1.373(4) ?
C10 H10 0.9300 ?
C11 N2 1.473(4) ?
C11 C12 1.496(4) ?
C11 H11A 0.9700 ?
C11 H11B 0.9700 ?
C12 C17 1.390(4) ?
C12 C13 1.404(4) ?
C13 C14 1.385(4) ?
C13 C18 1.502(4) ?
C14 C15 1.379(5) ?
C14 H14 0.9300 ?
C15 C16 1.369(5) ?
C15 H15 0.9300 ?
C16 C17 1.379(5) ?
C16 H16 0.9300 ?
C17 H17 0.9300 ?
C18 N3 1.478(4) ?
C18 H18A 0.9700 ?
C18 H18B 0.9700 ?
C19 N4 1.325(4) ?
C19 N3 1.338(3) ?
C19 H19 0.9300 ?
C20 C21 1.348(5) ?
C20 N4 1.365(4) ?
C20 H20 0.9300 ?
C21 N3 1.352(4) ?
C21 H21 0.9300 ?
C22 C27 1.404(4) ?
C22 C23 1.412(4) ?
C22 C28 1.498(4) ?
C23 N10 1.359(4) ?
C23 C24 1.415(4) ?
C24 C25 1.367(4) ?
C24 H24 0.9300 ?
C25 C26 1.398(4) ?
C25 H25 0.9300 ?
C26 C27 1.370(4) ?
C26 S2 1.771(3) ?
C27 H27 0.9300 ?
C28 O7 1.246(3) ?
C28 O6 1.271(3) ?
C29 N6 1.318(4) ?
C29 N7 1.334(4) ?
C29 H29 0.9300 ?
C30 C31 1.359(4) ?
C30 N7 1.375(4) ?
C30 H30 0.9300 ?
C31 N6 1.377(4) ?
C31 H31 0.9300 ?
C32 N7 1.483(4) ?
C32 C33 1.503(4) ?
C32 H32A 0.9700 ?
C32 H32B 0.9700 ?
C33 C38 1.379(5) ?
C33 C34 1.397(4) ?
C34 C35 1.394(5) ?
C34 C39 1.498(5) ?
C35 C36 1.385(6) ?
C35 H35 0.9300 ?
C36 C37 1.357(6) ?
C36 H36 0.9300 ?
C37 C38 1.363(5) ?
C37 H37 0.9300 ?
C38 H38 0.9300 ?
C39 N8 1.468(4) ?
C39 H39A 0.9700 ?
C39 H39B 0.9700 ?
C40 N9 1.316(4) ?
C40 N8 1.333(4) ?
C40 H40 0.9300 ?
C41 C42 1.353(5) ?
C41 N9 1.355(4) ?
C41 H41 0.9300 ?
C42 N8 1.352(5) ?
C42 H42 0.9300 ?
Cu1 N1 1.957(2) y
Cu1 N6 1.974(2) y
Cu1 O6 1.9900(18) y
Cu1 O1W 2.076(2) y
Cu1 O1 2.194(2) y
Cu2 N9 1.963(2) y
Cu2 N4 1.972(2) y
Cu2 O2 1.9972(19) y
Cu2 O7 2.0458(19) y
Cu2 O2W 2.227(2) y
N5 H5A 0.8600 ?
N5 H5B 0.8600 ?
N10 H10A 0.8600 ?
N10 H10B 0.8600 ?
O3 S1 1.422(3) ?
O4 S1 1.438(3) ?
O5 S1 1.436(3) ?
O8 S2 1.459(2) ?
O9 S2 1.440(2) ?
O10 S2 1.460(2) ?
O1W H1WA 0.8562 ?
O1W H1WB 0.8523 ?
O2W H2WA 0.8427 ?
O2W H2WB 0.8452 ?
O3W H3WA 0.8513 ?
O3W H3WB 0.8474 ?
O4W H4WA 0.8438 ?
O4W H4WB 0.8444 ?
O5W H5WA 0.8471 ?
O5W H5WB 0.8525 ?

loop_
_geom_hbond_atom_site_label_D
_geom_hbond_atom_site_label_H
_geom_hbond_atom_site_label_A
_geom_hbond_site_symmetry_A
_geom_hbond_distance_DH
_geom_hbond_distance_HA
_geom_hbond_distance_DA
_geom_hbond_angle_DHA
_geom_hbond_publ_flag
O5W H5WB S2 . 0.85 3.01 3.708(3) 141.0 yes
O5W H5WB O8 . 0.85 1.99 2.818(3) 163.8 yes
O5W H5WA S1 1_545 0.85 2.94 3.727(3) 154.9 yes
O5W H5WA O5 1_545 0.85 2.27 3.084(5) 160.0 yes
O4W H4WB O3 3_777 0.84 2.11 2.914(4) 157.8 yes
O4W H4WA O4 1_545 0.84 2.01 2.826(4) 162.2 yes
O3W H3WB O10 2_656 0.85 2.01 2.857(3) 173.8 yes
O3W H3WA O8 4_575 0.85 1.95 2.788(3) 169.2 yes
O2W H2WB O3W 4_576 0.85 1.96 2.789(3) 167.6 yes
O2W H2WA O5 1_545 0.84 1.95 2.786(3) 169.6 yes
O1W H1WB O5W 1_565 0.85 1.90 2.727(3) 162.0 yes
O1W H1WA O4W 1_565 0.86 1.96 2.732(3) 149.4 yes
N10 H10B O10 2_656 0.86 2.13 2.976(3) 167.5 yes
N10 H10A O6 . 0.86 2.08 2.705(3) 129.1 yes
N5 H5B O2 . 0.86 2.06 2.693(3) 129.5 yes
C39 H39A O4 1_545 0.97 2.65 3.401(4) 134.4 yes
C31 H31 O4W 1_565 0.93 2.60 3.436(4) 150.5 yes
C29 H29 O6 . 0.93 2.36 2.845(3) 112.0 yes
C18 H18A O9 4_576 0.97 2.47 3.415(4) 164.3 yes
C11 H11B O10 3_677 0.97 2.65 3.176(4) 114.2 yes
C9 H9 O3W 2_656 0.93 2.54 3.370(4) 148.4 yes
C8 H8 O1 . 0.93 2.61 3.068(3) 110.6 yes
O1W H1WA O4W 1_565 0.86 1.96 2.732(3) 149.4 yes
O1W H1WB O5W 1_565 0.85 1.90 2.727(3) 162.0 yes
O2W H2WA O5 1_545 0.84 1.95 2.786(3) 169.6 yes
O2W H2WB O3W 4_576 0.85 1.96 2.789(3) 167.6 yes
N10 H10B O10 2_656 0.86 2.13 2.976(3) 167.5 yes
O3W H3WA O8 4_575 0.85 1.95 2.788(3) 169.2 yes
O3W H3WB O10 2_656 0.85 2.01 2.857(3) 173.8 yes
O4W H4WA O4 1_545 0.84 2.01 2.826(4) 162.2 yes
O4W H4WB O3 3_777 0.84 2.11 2.914(4) 157.8 yes
O5W H5WA O5 1_545 0.85 2.27 3.084(5) 160.0 yes
O5W H5WB O8 . 0.85 1.99 2.818(3) 163.8 yes

loop_
_geom_torsion_atom_site_label_1
_geom_torsion_atom_site_label_2
_geom_torsion_atom_site_label_3
_geom_torsion_atom_site_label_4
_geom_torsion
C6 C1 C2 N5 -176.7(3)
C7 C1 C2 N5 5.9(4)
C6 C1 C2 C3 -0.4(4)
C7 C1 C2 C3 -177.8(3)
N5 C2 C3 C4 176.9(3)
C1 C2 C3 C4 0.5(4)
C2 C3 C4 C5 -0.2(5)
C3 C4 C5 C6 -0.1(4)
C3 C4 C5 S1 178.0(2)
C4 C5 C6 C1 0.1(4)
S1 C5 C6 C1 -178.0(2)
C2 C1 C6 C5 0.2(4)
C7 C1 C6 C5 177.7(2)
C6 C1 C7 O1 6.0(4)
C2 C1 C7 O1 -176.6(3)
C6 C1 C7 O2 -172.9(2)
C2 C1 C7 O2 4.5(4)
N2 C9 C10 N1 -0.3(4)
N2 C11 C12 C17 90.0(3)
N2 C11 C12 C13 -91.6(3)
C17 C12 C13 C14 -0.2(4)
C11 C12 C13 C14 -178.7(3)
C17 C12 C13 C18 -176.6(3)
C11 C12 C13 C18 4.9(4)
C12 C13 C14 C15 -0.8(4)
C18 C13 C14 C15 175.7(3)
C13 C14 C15 C16 0.8(5)
C14 C15 C16 C17 0.2(5)
C15 C16 C17 C12 -1.3(5)
C13 C12 C17 C16 1.2(4)
C11 C12 C17 C16 179.8(3)
C14 C13 C18 N3 -102.0(3)
C12 C13 C18 N3 74.4(3)
N4 C20 C21 N3 0.1(4)
C27 C22 C23 N10 178.9(3)
C28 C22 C23 N10 -2.5(4)
C27 C22 C23 C24 1.0(4)
C28 C22 C23 C24 179.6(2)
N10 C23 C24 C25 -179.5(3)
C22 C23 C24 C25 -1.5(4)
C23 C24 C25 C26 1.2(4)
C24 C25 C26 C27 -0.4(4)
C24 C25 C26 S2 -176.2(2)
C25 C26 C27 C22 -0.1(4)
S2 C26 C27 C22 175.6(2)
C23 C22 C27 C26 -0.2(4)
C28 C22 C27 C26 -178.9(2)
C27 C22 C28 O7 -7.5(3)
C23 C22 C28 O7 173.9(2)
C27 C22 C28 O6 171.4(2)
C23 C22 C28 O6 -7.2(4)
N7 C30 C31 N6 0.1(4)
N7 C32 C33 C38 90.0(4)
N7 C32 C33 C34 -87.5(4)
C38 C33 C34 C35 -0.6(4)
C32 C33 C34 C35 176.9(3)
C38 C33 C34 C39 -177.2(3)
C32 C33 C34 C39 0.3(4)
C33 C34 C35 C36 -0.9(5)
C39 C34 C35 C36 175.8(3)
C34 C35 C36 C37 1.3(5)
C35 C36 C37 C38 -0.1(6)
C36 C37 C38 C33 -1.4(6)
C34 C33 C38 C37 1.8(5)
C32 C33 C38 C37 -175.8(3)
C35 C34 C39 N8 -98.9(4)
C33 C34 C39 N8 77.7(4)
N9 C41 C42 N8 -0.2(5)
N2 C8 N1 C10 1.2(3)
N2 C8 N1 Cu1 -179.29(18)
C9 C10 N1 C8 -0.6(4)
C9 C10 N1 Cu1 180.0(2)
N1 C8 N2 C9 -1.5(3)
N1 C8 N2 C11 -176.0(3)
C10 C9 N2 C8 1.0(3)
C10 C9 N2 C11 175.9(3)
C12 C11 N2 C8 -18.2(4)
C12 C11 N2 C9 168.1(3)
N4 C19 N3 C21 0.6(3)
N4 C19 N3 C18 -178.4(3)
C20 C21 N3 C19 -0.4(4)
C20 C21 N3 C18 178.6(3)
C13 C18 N3 C19 32.3(4)
C13 C18 N3 C21 -146.5(3)
N3 C19 N4 C20 -0.6(3)
N3 C19 N4 Cu2 175.34(19)
C21 C20 N4 C19 0.3(4)
C21 C20 N4 Cu2 -175.7(3)
N7 C29 N6 C31 1.3(3)
N7 C29 N6 Cu1 -178.83(19)
C30 C31 N6 C29 -0.8(4)
C30 C31 N6 Cu1 179.3(2)
N6 C29 N7 C30 -1.2(3)
N6 C29 N7 C32 178.8(3)
C31 C30 N7 C29 0.6(4)
C31 C30 N7 C32 -179.3(3)
C33 C32 N7 C29 -12.1(5)
C33 C32 N7 C30 167.8(3)
N9 C40 N8 C42 -1.1(4)
N9 C40 N8 C39 -177.7(3)
C41 C42 N8 C40 0.8(4)
C41 C42 N8 C39 177.3(3)
C34 C39 N8 C40 49.2(4)
C34 C39 N8 C42 -126.7(4)
N8 C40 N9 C41 0.9(4)
N8 C40 N9 Cu2 174.4(2)
C42 C41 N9 C40 -0.4(4)
C42 C41 N9 Cu2 -173.2(3)
O2 C7 O1 Cu1 39.2(7)
C1 C7 O1 Cu1 -139.6(4)
O1 C7 O2 Cu2 -12.9(3)
C1 C7 O2 Cu2 165.91(17)
O7 C28 O6 Cu1 1.0(4)
C22 C28 O6 Cu1 -177.83(16)
O6 C28 O7 Cu2 -9.6(5)
C22 C28 O7 Cu2 169.3(3)
C6 C5 S1 O3 -157.6(2)
C4 C5 S1 O3 24.3(3)
C6 C5 S1 O5 79.0(3)
C4 C5 S1 O5 -99.1(3)
C6 C5 S1 O4 -38.2(3)
C4 C5 S1 O4 143.7(3)
C27 C26 S2 O9 -114.4(2)
C25 C26 S2 O9 61.3(3)
C27 C26 S2 O8 6.6(3)
C25 C26 S2 O8 -177.7(2)
C27 C26 S2 O10 125.1(2)
C25 C26 S2 O10 -59.2(2)

_cod_database_fobs_code 2021033
